data_4307907
loop_
_publ_author_name
'Yulia Yu. Scaffidi-Domianello'
'Alexey A. Nazarov'
'Matti Haukka'
'Markus Galanski'
'Bernhard K. Keppler'
'Jacob Schneider'
'Pingwu Du'
'Richard Eisenberg'
'Vadim Yu. Kukushkin'

_publ_section_title
;
First Example of the Solid-State Thermal Cyclometalation of Ligated
Benzophenone Imine Giving Novel Luminescent Platinum(II) Species
;
_journal_name_full 'Inorganic Chemistry'
_journal_page_first 4469
_journal_page_last 4482
_journal_paper_doi 10.1021/ic062414k
_journal_volume 46
_journal_year 2007
_chemical_formula_moiety 'C15 H17 Cl2 N O Pt S'
_chemical_formula_sum 'C15 H17 Cl2 N O Pt S'
_chemical_formula_weight 525.35
_chemical_name_systematic
; 
 ? 
;
_space_group_IT_number 14
_symmetry_cell_setting monoclinic
_symmetry_space_group_name_Hall '-P 2ybc'
_symmetry_space_group_name_H-M 'P 1 21/c 1'
_atom_sites_solution_hydrogens geom
_atom_sites_solution_primary direct
_atom_sites_solution_secondary difmap
_audit_creation_method SHELXL-97
_cell_angle_alpha 90.00
_cell_angle_beta 98.032(7)
_cell_angle_gamma 90.00
_cell_formula_units_Z 4
_cell_length_a 5.5695(5)
_cell_length_b 16.5381(13)
_cell_length_c 17.9682(15)
_cell_measurement_reflns_used 22642
_cell_measurement_temperature 100(2)
_cell_measurement_theta_max 27.51
_cell_measurement_theta_min 2.46
_cell_volume 1638.8(2)
_computing_cell_refinement 'Denzo/Scalepack (Otwinowski & Minor, 1997)'
_computing_data_collection 'Collect (Nonius BV, 1997-2000)'
_computing_data_reduction 'Denzo/Scalepack (Otwinowski & Minor, 1997)'
_computing_molecular_graphics 'Diamond v.3.1a (Crystal Impact GbR, 2006)'
_computing_publication_material 'SHELXL-97 (Sheldrick, 1997)'
_computing_structure_refinement 'SHELXL-97 (Sheldrick, 1997)'
_computing_structure_solution 'SIR2002 (Burla et al., 2003)'
_diffrn_ambient_temperature 100(2)
_diffrn_detector_area_resol_mean 9
_diffrn_measured_fraction_theta_full 0.955
_diffrn_measured_fraction_theta_max 0.955
_diffrn_measurement_device '95mm CCD camera on \k-goniostat'
_diffrn_measurement_device_type 'Nonius KappaCCD'
_diffrn_measurement_method '\f scans and \w scans with \k offset'
_diffrn_radiation_monochromator 'horizontally mounted graphite crystal'
_diffrn_radiation_source 'fine-focus sealed tube'
_diffrn_radiation_type MoK\a
_diffrn_radiation_wavelength 0.71073
_diffrn_reflns_av_R_equivalents 0.0375
_diffrn_reflns_av_sigmaI/netI 0.0247
_diffrn_reflns_limit_h_max 7
_diffrn_reflns_limit_h_min -7
_diffrn_reflns_limit_k_max 21
_diffrn_reflns_limit_k_min -21
_diffrn_reflns_limit_l_max 23
_diffrn_reflns_limit_l_min -23
_diffrn_reflns_number 22642
_diffrn_reflns_theta_full 27.51
_diffrn_reflns_theta_max 27.51
_diffrn_reflns_theta_min 2.46
_exptl_absorpt_coefficient_mu 9.012
_exptl_absorpt_correction_T_max 0.6367
_exptl_absorpt_correction_T_min 0.1842
_exptl_absorpt_correction_type multi-scan
_exptl_absorpt_process_details 'SADABS v.2.10 (Sheldrick, 2003)'
_exptl_crystal_colour needle
_exptl_crystal_density_diffrn 2.129
_exptl_crystal_density_method 'not measured'
_exptl_crystal_description 'pale yellow'
_exptl_crystal_F_000 1000
_exptl_crystal_size_max 0.28
_exptl_crystal_size_mid 0.08
_exptl_crystal_size_min 0.05
_refine_diff_density_max 1.834
_refine_diff_density_min -1.601
_refine_diff_density_rms 0.129
_refine_ls_extinction_method none
_refine_ls_goodness_of_fit_ref 1.071
_refine_ls_hydrogen_treatment constr
_refine_ls_matrix_type full
_refine_ls_number_parameters 192
_refine_ls_number_reflns 3601
_refine_ls_number_restraints 0
_refine_ls_restrained_S_all 1.071
_refine_ls_R_factor_all 0.0294
_refine_ls_R_factor_gt 0.0201
_refine_ls_shift/su_max 0.001
_refine_ls_shift/su_mean 0.000
_refine_ls_structure_factor_coef Fsqd
_refine_ls_weighting_details 'calc w=1/[\s^2^(Fo^2^)+(0.0169P)^2^+3.2843P] where P=(Fo^2^+2Fc^2^)/3'
_refine_ls_weighting_scheme calc
_refine_ls_wR_factor_gt 0.0411
_refine_ls_wR_factor_ref 0.0439
_reflns_number_gt 3113
_reflns_number_total 3601
_reflns_threshold_expression >2sigma(I)
_cod_data_source_file ic062414k-file007_2.cif
_cod_data_source_block struct_2
_cod_depositor_comments
;
The following automatic conversions were performed:
'_symmetry_cell_setting' value 'Monoclinic' changed to 'monoclinic'
according to '/home/saulius/struct/CIF-dictionaries/cif_core.dic'
dictionary named 'cif_core.dic' version 2.4.1 from 2010-06-29.

Automatic conversion script
Id: cif_fix_enum 1527 2010-12-29 10:47:43Z saulius 
;
_cod_original_sg_symbol_H-M 'P 21/c'
_cod_database_code 4307907

loop_
_symmetry_equiv_pos_as_xyz
'x, y, z'
'-x, y+1/2, -z+1/2'
'-x, -y, -z'
'x, -y-1/2, z-1/2'

loop_
_atom_site_label
_atom_site_type_symbol
_atom_site_fract_x
_atom_site_fract_y
_atom_site_fract_z
_atom_site_U_iso_or_equiv
_atom_site_adp_type
_atom_site_occupancy
_atom_site_symmetry_multiplicity
_atom_site_calc_flag
_atom_site_refinement_flags
_atom_site_disorder_assembly
_atom_site_disorder_group
C1 C 0.6446(6) 0.4085(2) 0.35212(19) 0.0132(7) Uani 1 1 d . . .
C8 C 0.7218(6) 0.3946(2) 0.27769(19) 0.0132(7) Uani 1 1 d . . .
C13 C 0.9338(6) 0.3516(2) 0.2704(2) 0.0158(7) Uani 1 1 d . . .
H13 H 1.0397 0.3353 0.3139 0.019 Uiso 1 1 calc R . .
C12 C 0.9886(7) 0.3331(2) 0.1994(2) 0.0193(8) Uani 1 1 d . . .
H12 H 1.1326 0.3040 0.1944 0.023 Uiso 1 1 calc R . .
C11 C 0.8356(7) 0.3565(2) 0.1358(2) 0.0180(8) Uani 1 1 d . . .
H11 H 0.8715 0.3420 0.0874 0.022 Uiso 1 1 calc R . .
C10 C 0.6288(7) 0.4014(2) 0.1429(2) 0.0179(8) Uani 1 1 d . . .
H10 H 0.5251 0.4185 0.0992 0.022 Uiso 1 1 calc R . .
C9 C 0.5736(6) 0.4210(2) 0.21341(19) 0.0140(7) Uani 1 1 d . . .
H9 H 0.4341 0.4527 0.2180 0.017 Uiso 1 1 calc R . .
C2 C 0.5173(6) 0.4843(2) 0.36765(19) 0.0127(7) Uani 1 1 d . . .
C3 C 0.3217(7) 0.4814(2) 0.4080(2) 0.0172(7) Uani 1 1 d . . .
H3 H 0.2671 0.4309 0.4245 0.021 Uiso 1 1 calc R . .
C4 C 0.2065(7) 0.5524(2) 0.4242(2) 0.0178(8) Uani 1 1 d . . .
H4 H 0.0707 0.5505 0.4508 0.021 Uiso 1 1 calc R . .
C5 C 0.2902(7) 0.6262(2) 0.4014(2) 0.0191(8) Uani 1 1 d . . .
H5 H 0.2120 0.6748 0.4128 0.023 Uiso 1 1 calc R . .
C6 C 0.4861(7) 0.6292(2) 0.36237(19) 0.0187(8) Uani 1 1 d . . .
H6 H 0.5454 0.6800 0.3482 0.022 Uiso 1 1 calc R . .
C7 C 0.5965(7) 0.5588(2) 0.34378(19) 0.0153(7) Uani 1 1 d . . .
H7 H 0.7263 0.5610 0.3147 0.018 Uiso 1 1 calc R . .
C14 C 0.9537(7) 0.0824(2) 0.3100(2) 0.0170(7) Uani 1 1 d . . .
H14A H 1.0039 0.0256 0.3095 0.026 Uiso 1 1 calc R . .
H14B H 1.0809 0.1167 0.2942 0.026 Uiso 1 1 calc R . .
H14C H 0.8031 0.0898 0.2753 0.026 Uiso 1 1 calc R . .
C17 C 1.1913(6) 0.0905(2) 0.4534(2) 0.0176(7) Uani 1 1 d . . .
H17A H 1.1900 0.1053 0.5061 0.026 Uiso 1 1 calc R . .
H17C H 1.3143 0.1225 0.4326 0.026 Uiso 1 1 calc R . .
H17B H 1.2295 0.0329 0.4500 0.026 Uiso 1 1 calc R . .
N1 N 0.6801(6) 0.35405(18) 0.40382(16) 0.0168(6) Uani 1 1 d . . .
H1 H 0.6497 0.3664 0.4488 0.025 Uiso 1 1 d . . .
O1 O 0.7302(5) 0.05324(15) 0.42736(16) 0.0225(6) Uani 1 1 d . . .
S1 S 0.90505(15) 0.10978(5) 0.40208(5) 0.01351(17) Uani 1 1 d . . .
Cl2 Cl 1.12438(16) 0.27749(5) 0.48931(5) 0.01822(18) Uani 1 1 d . . .
Cl1 Cl 0.47115(15) 0.21025(5) 0.31461(5) 0.01736(17) Uani 1 1 d . . .
Pt1 Pt 0.80083(2) 0.238902(7) 0.402424(7) 0.01174(5) Uani 1 1 d . . .

loop_
_atom_site_aniso_label
_atom_site_aniso_U_11
_atom_site_aniso_U_22
_atom_site_aniso_U_33
_atom_site_aniso_U_23
_atom_site_aniso_U_13
_atom_site_aniso_U_12
C1 0.0102(16) 0.0144(17) 0.0138(17) -0.0024(13) -0.0029(14) -0.0009(13)
C8 0.0153(17) 0.0121(17) 0.0122(17) -0.0003(13) 0.0021(15) -0.0025(13)
C13 0.0156(18) 0.0117(17) 0.0192(18) 0.0038(13) -0.0012(15) -0.0001(13)
C12 0.0191(19) 0.0163(19) 0.024(2) 0.0021(15) 0.0096(17) 0.0007(14)
C11 0.023(2) 0.0172(19) 0.0156(17) -0.0014(14) 0.0086(16) -0.0026(14)
C10 0.0196(19) 0.0189(19) 0.0141(18) 0.0010(14) -0.0019(15) -0.0041(14)
C9 0.0107(16) 0.0156(18) 0.0152(17) -0.0003(13) 0.0003(14) -0.0010(13)
C2 0.0123(17) 0.0135(17) 0.0106(16) -0.0019(12) -0.0038(14) 0.0020(13)
C3 0.0199(18) 0.0149(17) 0.0160(18) -0.0003(14) -0.0007(16) -0.0007(15)
C4 0.0150(18) 0.022(2) 0.0162(18) -0.0041(14) 0.0024(15) 0.0031(14)
C5 0.027(2) 0.0173(18) 0.0120(17) -0.0019(14) -0.0016(16) 0.0083(16)
C6 0.029(2) 0.0131(18) 0.0121(17) 0.0028(13) -0.0025(16) 0.0004(15)
C7 0.0160(18) 0.0180(18) 0.0110(17) 0.0011(13) -0.0010(15) 0.0007(14)
C14 0.0176(18) 0.0167(18) 0.0166(18) -0.0048(14) 0.0013(15) 0.0010(14)
C17 0.0128(17) 0.0202(19) 0.0192(19) 0.0039(14) 0.0005(15) 0.0057(14)
N1 0.0216(16) 0.0165(16) 0.0117(15) -0.0027(11) -0.0001(13) 0.0047(12)
O1 0.0140(13) 0.0173(14) 0.0367(16) 0.0111(11) 0.0050(12) 0.0000(10)
S1 0.0100(4) 0.0125(4) 0.0176(4) 0.0028(3) 0.0007(3) 0.0014(3)
Cl2 0.0180(4) 0.0191(5) 0.0161(4) -0.0015(3) -0.0026(3) 0.0000(3)
Cl1 0.0138(4) 0.0188(4) 0.0182(4) 0.0009(3) -0.0025(3) 0.0010(3)
Pt1 0.01213(7) 0.01199(7) 0.01095(7) 0.00147(5) 0.00109(5) 0.00272(5)

loop_
_atom_type_symbol
_atom_type_description
_atom_type_scat_dispersion_real
_atom_type_scat_dispersion_imag
_atom_type_scat_source
C C 0.0033 0.0016 'International Tables Vol C Tables 4.2.6.8 and 6.1.1.4'
H H 0.0000 0.0000 'International Tables Vol C Tables 4.2.6.8 and 6.1.1.4'
N N 0.0061 0.0033 'International Tables Vol C Tables 4.2.6.8 and 6.1.1.4'
O O 0.0106 0.0060 'International Tables Vol C Tables 4.2.6.8 and 6.1.1.4'
S S 0.1246 0.1234 'International Tables Vol C Tables 4.2.6.8 and 6.1.1.4'
Cl Cl 0.1484 0.1585 'International Tables Vol C Tables 4.2.6.8 and 6.1.1.4'
Pt Pt -1.7033 8.3905 'International Tables Vol C Tables 4.2.6.8 and 6.1.1.4'

loop_
_geom_angle_atom_site_label_1
_geom_angle_atom_site_label_2
_geom_angle_atom_site_label_3
_geom_angle
_geom_angle_site_symmetry_1
_geom_angle_site_symmetry_3
_geom_angle_publ_flag
N1 C1 C8 120.6(3) . . ?
N1 C1 C2 118.9(3) . . ?
C8 C1 C2 120.5(3) . . ?
C9 C8 C13 119.4(3) . . ?
C9 C8 C1 119.2(3) . . ?
C13 C8 C1 121.3(3) . . ?
C12 C13 C8 119.7(3) . . ?
C12 C13 H13 120.2 . . ?
C8 C13 H13 120.2 . . ?
C11 C12 C13 120.6(3) . . ?
C11 C12 H12 119.7 . . ?
C13 C12 H12 119.7 . . ?
C12 C11 C10 119.8(3) . . ?
C12 C11 H11 120.1 . . ?
C10 C11 H11 120.1 . . ?
C9 C10 C11 120.1(3) . . ?
C9 C10 H10 119.9 . . ?
C11 C10 H10 119.9 . . ?
C10 C9 C8 120.3(3) . . ?
C10 C9 H9 119.9 . . ?
C8 C9 H9 119.9 . . ?
C3 C2 C7 119.7(3) . . ?
C3 C2 C1 119.8(3) . . ?
C7 C2 C1 120.5(3) . . ?
C4 C3 C2 119.8(3) . . ?
C4 C3 H3 120.1 . . ?
C2 C3 H3 120.1 . . ?
C5 C4 C3 119.9(4) . . ?
C5 C4 H4 120.0 . . ?
C3 C4 H4 120.0 . . ?
C6 C5 C4 120.3(3) . . ?
C6 C5 H5 119.9 . . ?
C4 C5 H5 119.9 . . ?
C5 C6 C7 120.2(3) . . ?
C5 C6 H6 119.9 . . ?
C7 C6 H6 119.9 . . ?
C6 C7 C2 120.0(3) . . ?
C6 C7 H7 120.0 . . ?
C2 C7 H7 120.0 . . ?
S1 C14 H14A 109.5 . . ?
S1 C14 H14B 109.5 . . ?
H14A C14 H14B 109.5 . . ?
S1 C14 H14C 109.5 . . ?
H14A C14 H14C 109.5 . . ?
H14B C14 H14C 109.5 . . ?
S1 C17 H17A 109.5 . . ?
S1 C17 H17C 109.5 . . ?
H17A C17 H17C 109.5 . . ?
S1 C17 H17B 109.5 . . ?
H17A C17 H17B 109.5 . . ?
H17C C17 H17B 109.5 . . ?
C1 N1 Pt1 131.8(2) . . yes
C1 N1 H1 118.3 . . ?
Pt1 N1 H1 109.9 . . ?
O1 S1 C17 108.35(16) . . ?
O1 S1 C14 108.72(17) . . ?
C17 S1 C14 101.40(18) . . ?
O1 S1 Pt1 115.37(11) . . yes
C17 S1 Pt1 113.16(13) . . ?
C14 S1 Pt1 108.86(12) . . ?
N1 Pt1 S1 175.66(9) . . yes
N1 Pt1 Cl1 88.14(9) . . ?
S1 Pt1 Cl1 89.07(3) . . ?
N1 Pt1 Cl2 87.74(9) . . ?
S1 Pt1 Cl2 95.08(3) . . ?
Cl1 Pt1 Cl2 175.81(3) . . yes

loop_
_geom_bond_atom_site_label_1
_geom_bond_atom_site_label_2
_geom_bond_distance
_geom_bond_site_symmetry_2
_geom_bond_publ_flag
C1 N1 1.289(4) . ?
C1 C8 1.479(5) . ?
C1 C2 1.487(5) . ?
C8 C9 1.393(5) . ?
C8 C13 1.400(5) . ?
C13 C12 1.387(5) . ?
C13 H13 0.9500 . ?
C12 C11 1.382(5) . ?
C12 H12 0.9500 . ?
C11 C10 1.391(5) . ?
C11 H11 0.9500 . ?
C10 C9 1.384(5) . ?
C10 H10 0.9500 . ?
C9 H9 0.9500 . ?
C2 C3 1.392(5) . ?
C2 C7 1.395(5) . ?
C3 C4 1.388(5) . ?
C3 H3 0.9500 . ?
C4 C5 1.388(5) . ?
C4 H4 0.9500 . ?
C5 C6 1.379(6) . ?
C5 H5 0.9500 . ?
C6 C7 1.380(5) . ?
C6 H6 0.9500 . ?
C7 H7 0.9500 . ?
C14 S1 1.773(4) . ?
C14 H14A 0.9800 . ?
C14 H14B 0.9800 . ?
C14 H14C 0.9800 . ?
C17 S1 1.756(3) . ?
C17 H17A 0.9800 . ?
C17 H17C 0.9800 . ?
C17 H17B 0.9800 . ?
N1 Pt1 2.021(3) . yes
N1 H1 0.8721 . ?
O1 S1 1.467(3) . yes
S1 Pt1 2.2131(9) . yes
Cl2 Pt1 2.3034(9) . yes
Cl1 Pt1 2.2969(9) . yes
